data_7224404
loop_
_publ_author_name
'Puttreddy, Rakesh'
'Beyeh, Ngong Kodiah'
'Rissanen, Kari'

_publ_section_title
;
 Conformational changes in Cmethyl-resorcinarene pyridine N-oxide
 inclusion complexes in the solid state
;
_journal_issue 26
_journal_name_full CrystEngComm
_journal_page_first 4971
_journal_paper_doi 10.1039/C6CE00240D
_journal_volume 18
_journal_year 2016
_chemical_formula_moiety '2(C6 H7 N O), C H4 O, C32 H32 O8'
_chemical_formula_sum 'C45 H50 N2 O11'
_chemical_formula_weight 794.87
_chemical_name_systematic
;
 ?
;
_space_group_crystal_system triclinic
_space_group_IT_number 2
_space_group_name_Hall '-P 1'
_space_group_name_H-M_alt 'P -1'
_symmetry_space_group_name_Hall '-P 1'
_symmetry_space_group_name_H-M 'P -1'
_atom_sites_solution_hydrogens mixed
_audit_creation_date 2016-01-06
_audit_creation_method
;
Olex2 1.2
(compiled 2015.09.30 svn.r3233 for OlexSys, GUI svn.r5103)
;
_audit_update_record
;
2016-01-28 deposited with the CCDC.
2016-02-26 downloaded from the CCDC.
;
_cell_angle_alpha 67.409(4)
_cell_angle_beta 89.351(3)
_cell_angle_gamma 67.249(4)
_cell_formula_units_Z 2
_cell_length_a 11.6839(4)
_cell_length_b 13.6838(6)
_cell_length_c 14.7557(6)
_cell_measurement_reflns_used 6920
_cell_measurement_temperature 120.00(10)
_cell_measurement_theta_max 73.9940
_cell_measurement_theta_min 3.8300
_cell_volume 1982.39(17)
_computing_cell_refinement 'CrysAlisPro 1.171.38.41 (Rigaku OD, 2015)'
_computing_data_collection 'CrysAlisPro 1.171.38.41 (Rigaku OD, 2015)'
_computing_data_reduction 'CrysAlisPro 1.171.38.41 (Rigaku OD, 2015)'
_computing_molecular_graphics 'Olex2 (Dolomanov et al., 2009)'
_computing_publication_material 'Olex2 (Dolomanov et al., 2009)'
_computing_structure_refinement 'ShelXL (Sheldrick, 2015)'
_computing_structure_solution 'ShelXT (Sheldrick, 2015)'
_diffrn_ambient_environment N~2~
_diffrn_ambient_temperature 120.00(10)
_diffrn_detector 'CCD plate'
_diffrn_detector_area_resol_mean 5.1977
_diffrn_detector_type Atlas
_diffrn_measured_fraction_theta_full 0.987
_diffrn_measured_fraction_theta_max 0.987
_diffrn_measurement_details
;
List of Runs (angles in degrees, time in seconds):

  1  \w    -66.00  30.00   1.00    2.00    --  -41.90  37.00 -60.00   96
  2  \w    -96.00  -5.00   1.00    2.00    --  -41.90 125.00   0.00   91
  3  \w   -108.00 -18.00   1.00    2.00    --  -41.90 -37.00 120.00   90
  4  \w     33.00  61.00   1.00    4.00    --  106.66-125.00 -30.00   28
  5  \w     72.00 120.00   1.00    4.00    --  106.66-125.00 -30.00   48
  6  \w     34.00 128.00   1.00    4.00    --  106.66 -61.00-180.00   94
  7  \w     96.00 159.00   1.00    4.00    --  106.66  61.00-120.00   63
  8  \w    114.00 175.00   1.00    4.00    --  106.66 125.00-150.00   61
  9  \w     35.00 119.00   1.00    4.00    --  106.66 -45.00 -90.00   84
 10  \w     35.00 114.00   1.00    4.00    --  106.66-125.00  90.00   79
 11  \w     32.00 108.00   1.00    4.00    --  106.66 -94.00 150.00   76
 12  \w     26.00 156.00   1.00    4.00    --  106.66 -15.00  60.00  130
;
_diffrn_measurement_device 'four-circle diffractometer'
_diffrn_measurement_device_type 'SuperNova, Dual, Cu at zero, Atlas'
_diffrn_measurement_method '\w scans'
_diffrn_orient_matrix_type 'CrysAlisPro convention (1999,Acta A55,543-557)'
_diffrn_orient_matrix_UB_11 -0.1108992000
_diffrn_orient_matrix_UB_12 0.1206994000
_diffrn_orient_matrix_UB_13 -0.0367766000
_diffrn_orient_matrix_UB_21 -0.0615820000
_diffrn_orient_matrix_UB_22 -0.0307691000
_diffrn_orient_matrix_UB_23 -0.0707349000
_diffrn_orient_matrix_UB_31 -0.0699800000
_diffrn_orient_matrix_UB_32 -0.0493262000
_diffrn_orient_matrix_UB_33 0.0822943000
_diffrn_radiation_monochromator mirror
_diffrn_radiation_probe x-ray
_diffrn_radiation_type CuK\a
_diffrn_radiation_wavelength 1.54184
_diffrn_reflns_av_R_equivalents 0.0205
_diffrn_reflns_av_unetI/netI 0.0309
_diffrn_reflns_Laue_measured_fraction_full 0.987
_diffrn_reflns_Laue_measured_fraction_max 0.987
_diffrn_reflns_limit_h_max 11
_diffrn_reflns_limit_h_min -13
_diffrn_reflns_limit_k_max 14
_diffrn_reflns_limit_k_min -16
_diffrn_reflns_limit_l_max 17
_diffrn_reflns_limit_l_min -16
_diffrn_reflns_number 11197
_diffrn_reflns_point_group_measured_fraction_full 0.987
_diffrn_reflns_point_group_measured_fraction_max 0.987
_diffrn_reflns_theta_full 66.750
_diffrn_reflns_theta_max 66.739
_diffrn_reflns_theta_min 3.287
_diffrn_source 'micro-focus sealed X-ray tube'
_diffrn_source_type 'SuperNova (Cu) X-ray Source'
_exptl_absorpt_coefficient_mu 0.784
_exptl_absorpt_correction_T_max 1.00000
_exptl_absorpt_correction_T_min 0.95115
_exptl_absorpt_correction_type gaussian
_exptl_absorpt_process_details
;
CrysAlisPro 1.171.38.41 (Rigaku Oxford Diffraction, 2015)
Empirical absorption correction using spherical harmonics,
 implemented in SCALE3 ABSPACK scaling algorithm.
;
_exptl_crystal_colour colourless
_exptl_crystal_colour_primary colourless
_exptl_crystal_density_diffrn 1.332
_exptl_crystal_description needle
_exptl_crystal_F_000 844
_exptl_crystal_size_max 0.183
_exptl_crystal_size_mid 0.125
_exptl_crystal_size_min 0.078
_refine_diff_density_max 0.228
_refine_diff_density_min -0.223
_refine_diff_density_rms 0.042
_refine_ls_extinction_method none
_refine_ls_goodness_of_fit_ref 1.023
_refine_ls_hydrogen_treatment mixed
_refine_ls_matrix_type full
_refine_ls_number_parameters 545
_refine_ls_number_reflns 6933
_refine_ls_number_restraints 0
_refine_ls_restrained_S_all 1.023
_refine_ls_R_factor_all 0.0431
_refine_ls_R_factor_gt 0.0370
_refine_ls_shift/su_max 0.001
_refine_ls_shift/su_mean 0.000
_refine_ls_structure_factor_coef Fsqd
_refine_ls_weighting_details 'w=1/[\s^2^(Fo^2^)+(0.0555P)^2^+0.5275P] where P=(Fo^2^+2Fc^2^)/3'
_refine_ls_weighting_scheme calc
_refine_ls_wR_factor_gt 0.0973
_refine_ls_wR_factor_ref 0.1031
_reflns_Friedel_coverage 0.000
_reflns_number_gt 6037
_reflns_number_total 6933
_reflns_threshold_expression 'I > 2\s(I)'
_cod_data_source_file c6ce00240d2.cif
_cod_data_source_block 4MePyNO_1
_cod_depositor_comments 'Adding full bibliography for 7224402--7224408.cif.'
_cod_original_cell_volume 1982.39(16)
_cod_database_code 7224404
_shelxl_version_number 2013-4
_chemical_oxdiff_formula 'C10 H10 N1 O9'
_shelx_space_group_comment
;
The symmetry employed for this shelxl refinement is uniquely defined
by the following loop, which should always be used as a source of
symmetry information in preference to the above space-group names.
They are only intended as comments.
;
_reflns_odcompleteness_completeness 98.67
_reflns_odcompleteness_iscentric 1
_reflns_odcompleteness_theta 66.97
_olex2_refinement_description
;
1. Fixed Uiso
 At 1.2 times of:
  All C(H) groups
 At 1.5 times of:
  All C(H,H,H) groups, All O(H) groups
2.a Ternary CH refined with riding coordinates:
 C7(H7), C14(H14), C21(H21), C28(H28)
2.b Aromatic/amide H refined with riding coordinates:
 C1A(H1A), C1B(H1B), C2(H2), C2A(H2A), C2B(H2B), C4A(H4A), C4B(H4B), C5(H5),
 C5A(H5A), C5B(H5B), C9(H9), C12(H12), C16(H16), C19(H19), C23(H23), C26(H26)
2.c Idealised Me refined as rotating group:
 C1S(H1SA,H1SB,H1SC), C6A(H6AA,H6AB,H6AC), C6B(H6BA,H6BB,H6BC), C29(H29A,H29B,
 H29C), C30(H30A,H30B,H30C), C31(H31A,H31B,H31C), C32(H32A,H32B,H32C)
2.d Idealised tetrahedral OH refined as rotating group:
 O4(H4), O6(H6), O11(H11), O13(H13), O18(H18), O25(H25), O27(H27)
;
_olex2_submission_special_instructions 'No special instructions were received'
_oxdiff_exptl_absorpt_empirical_details
;
Empirical correction (ABSPACK) includes:
- Absorption correction using spherical harmonics
- Frame scaling
;
_oxdiff_exptl_absorpt_empirical_full_max 1.118
_oxdiff_exptl_absorpt_empirical_full_min 0.909

loop_
_space_group_symop_operation_xyz
'x, y, z'
'-x, -y, -z'

loop_
_atom_site_label
_atom_site_type_symbol
_atom_site_fract_x
_atom_site_fract_y
_atom_site_fract_z
_atom_site_U_iso_or_equiv
_atom_site_adp_type
_atom_site_occupancy
_atom_site_site_symmetry_order
_atom_site_calc_flag
_atom_site_refinement_flags_posn
O1A O 0.83309(9) 0.03500(9) 0.63752(7) 0.0247(2) Uani 1 1 d .
O1B O 0.99297(10) 0.25430(9) 0.64067(7) 0.0271(2) Uani 1 1 d .
O1S O 1.15311(11) 0.24655(10) 1.12603(8) 0.0298(2) Uani 1 1 d .
H1S H 1.096(2) 0.224(2) 1.1189(18) 0.061(7) Uiso 1 1 d .
O4 O 0.27712(9) 0.45527(9) 0.52971(7) 0.0211(2) Uani 1 1 d .
H4 H 0.2656 0.4903 0.4690 0.032 Uiso 1 1 calc GR
O6 O 0.46644(9) 0.71635(8) 0.51211(7) 0.0212(2) Uani 1 1 d .
H6 H 0.4433 0.7399 0.4524 0.032 Uiso 1 1 calc GR
O11 O 0.80029(9) -0.06752(9) 1.02905(7) 0.0249(2) Uani 1 1 d .
H11 H 0.7871 -0.0722 1.0849 0.037 Uiso 1 1 calc GR
O13 O 0.62946(9) 0.16670(9) 0.68724(7) 0.0233(2) Uani 1 1 d .
H13 H 0.6991 0.1227 0.6835 0.035 Uiso 1 1 calc GR
O18 O 0.97173(9) 0.16006(9) 1.24133(7) 0.0231(2) Uani 1 1 d .
H18 H 1.0289 0.0984 1.2781 0.035 Uiso 1 1 calc GR
O20 O 0.80089(10) -0.10583(9) 1.23551(7) 0.0230(2) Uani 1 1 d .
H20 H 0.869(2) -0.1552(19) 1.2776(16) 0.042(6) Uiso 1 1 d .
O25 O 0.80047(9) 0.40776(9) 0.67191(7) 0.0217(2) Uani 1 1 d .
H25 H 0.8618 0.3538 0.6692 0.032 Uiso 1 1 calc GR
O27 O 0.98648(9) 0.20348(9) 1.01709(7) 0.0226(2) Uani 1 1 d .
H27 H 1.0414 0.1651 0.9942 0.034 Uiso 1 1 calc GR
N1A N 0.77924(11) -0.00245(10) 0.58585(9) 0.0201(2) Uani 1 1 d .
N1B N 1.00134(11) 0.29221(10) 0.54333(9) 0.0213(3) Uani 1 1 d .
C1 C 0.51303(12) 0.54639(12) 0.66027(10) 0.0166(3) Uani 1 1 d .
C1A C 0.75769(14) 0.05008(13) 0.48576(11) 0.0233(3) Uani 1 1 d .
H1A H 0.7795 0.1121 0.4535 0.028 Uiso 1 1 calc R
C1B C 1.06540(14) 0.35801(13) 0.50577(11) 0.0244(3) Uani 1 1 d .
H1B H 1.1067 0.3747 0.5476 0.029 Uiso 1 1 calc R
C1S C 1.14559(16) 0.33895(16) 1.03602(13) 0.0368(4) Uani 1 1 d .
H1SA H 1.1814 0.3085 0.9886 0.055 Uiso 1 1 calc GR
H1SB H 1.1912 0.3792 1.0480 0.055 Uiso 1 1 calc GR
H1SC H 1.0591 0.3919 1.0103 0.055 Uiso 1 1 calc GR
C2 C 0.49516(12) 0.44524(12) 0.71098(9) 0.0168(3) Uani 1 1 d .
H2 H 0.5374 0.3971 0.7757 0.020 Uiso 1 1 calc R
C2A C 0.70366(14) 0.01286(13) 0.43073(11) 0.0236(3) Uani 1 1 d .
H2A H 0.6898 0.0497 0.3617 0.028 Uiso 1 1 calc R
C2B C 1.06988(14) 0.40062(13) 0.40559(11) 0.0257(3) Uani 1 1 d .
H2B H 1.1142 0.4463 0.3801 0.031 Uiso 1 1 calc R
C3 C 0.41717(12) 0.41269(12) 0.66945(10) 0.0170(3) Uani 1 1 d .
C3A C 0.66969(13) -0.07908(13) 0.47729(11) 0.0234(3) Uani 1 1 d .
C3B C 1.00919(14) 0.37656(13) 0.34163(11) 0.0246(3) Uani 1 1 d .
C4 C 0.35397(12) 0.48653(12) 0.57246(10) 0.0178(3) Uani 1 1 d .
C4A C 0.69276(15) -0.13045(14) 0.58080(12) 0.0276(3) Uani 1 1 d .
H4A H 0.6712 -0.1922 0.6146 0.033 Uiso 1 1 calc R
C4B C 0.94663(15) 0.30612(14) 0.38413(11) 0.0275(3) Uani 1 1 d .
H4B H 0.9064 0.2867 0.3441 0.033 Uiso 1 1 calc R
C5 C 0.36858(12) 0.58857(12) 0.51949(10) 0.0185(3) Uani 1 1 d .
H5 H 0.3254 0.6372 0.4551 0.022 Uiso 1 1 calc R
C5A C 0.74692(14) -0.09162(13) 0.63412(11) 0.0255(3) Uani 1 1 d .
H5A H 0.7612 -0.1268 0.7033 0.031 Uiso 1 1 calc R
C5B C 0.94333(14) 0.26460(14) 0.48471(11) 0.0253(3) Uani 1 1 d .
H5B H 0.9010 0.2175 0.5122 0.030 Uiso 1 1 calc R
C6 C 0.44789(12) 0.61753(12) 0.56313(10) 0.0174(3) Uani 1 1 d .
C6A C 0.61094(16) -0.12073(16) 0.41807(13) 0.0327(4) Uani 1 1 d .
H6AA H 0.5212 -0.0785 0.4060 0.049 Uiso 1 1 calc GR
H6AB H 0.6326 -0.2022 0.4546 0.049 Uiso 1 1 calc GR
H6AC H 0.6415 -0.1080 0.3557 0.049 Uiso 1 1 calc GR
C6B C 1.01262(17) 0.42385(16) 0.23211(12) 0.0352(4) Uani 1 1 d .
H6BA H 1.0484 0.4797 0.2156 0.053 Uiso 1 1 calc GR
H6BB H 0.9287 0.4607 0.1961 0.053 Uiso 1 1 calc GR
H6BC H 1.0629 0.3614 0.2145 0.053 Uiso 1 1 calc GR
C7 C 0.39762(12) 0.30233(12) 0.72587(10) 0.0178(3) Uani 1 1 d .
H7 H 0.3920 0.2705 0.6777 0.021 Uiso 1 1 calc R
C8 C 0.50580(13) 0.20835(12) 0.80811(10) 0.0170(3) Uani 1 1 d .
C9 C 0.49898(12) 0.18328(12) 0.90842(10) 0.0171(3) Uani 1 1 d .
H9 H 0.4260 0.2281 0.9247 0.020 Uiso 1 1 calc R
C10 C 0.59513(13) 0.09488(12) 0.98576(10) 0.0167(3) Uani 1 1 d .
C11 C 0.70221(13) 0.02727(12) 0.95924(10) 0.0187(3) Uani 1 1 d .
C12 C 0.71483(13) 0.05139(12) 0.86020(10) 0.0201(3) Uani 1 1 d .
H12 H 0.7881 0.0070 0.8439 0.024 Uiso 1 1 calc R
C13 C 0.61786(13) 0.14189(12) 0.78560(10) 0.0182(3) Uani 1 1 d .
C14 C 0.58891(13) 0.07232(12) 1.09481(10) 0.0172(3) Uani 1 1 d .
H14 H 0.6087 -0.0106 1.1313 0.021 Uiso 1 1 calc R
C15 C 0.69054(12) 0.09567(12) 1.13565(9) 0.0168(3) Uani 1 1 d .
C16 C 0.69045(12) 0.20625(12) 1.09810(9) 0.0165(3) Uani 1 1 d .
H16 H 0.6245 0.2670 1.0490 0.020 Uiso 1 1 calc R
C17 C 0.78390(12) 0.23022(12) 1.13038(9) 0.0164(3) Uani 1 1 d .
C18 C 0.88002(13) 0.13818(12) 1.20675(10) 0.0181(3) Uani 1 1 d .
C19 C 0.88553(13) 0.02649(12) 1.24400(10) 0.0196(3) Uani 1 1 d .
H19 H 0.9509 -0.0342 1.2937 0.024 Uiso 1 1 calc R
C20 C 0.79272(13) 0.00564(12) 1.20656(10) 0.0183(3) Uani 1 1 d .
C21 C 0.78997(12) 0.34741(12) 1.07602(10) 0.0170(3) Uani 1 1 d .
H21 H 0.8701 0.3406 1.1034 0.020 Uiso 1 1 calc R
C22 C 0.79342(12) 0.37035(12) 0.96625(9) 0.0163(3) Uani 1 1 d .
C23 C 0.70085(12) 0.46232(12) 0.88867(10) 0.0163(3) Uani 1 1 d .
H23 H 0.6352 0.5161 0.9037 0.020 Uiso 1 1 calc R
C24 C 0.70109(12) 0.47842(12) 0.78900(10) 0.0165(3) Uani 1 1 d .
C25 C 0.79942(13) 0.39533(12) 0.76896(10) 0.0178(3) Uani 1 1 d .
C26 C 0.89547(13) 0.30331(12) 0.84397(10) 0.0194(3) Uani 1 1 d .
H26 H 0.9612 0.2497 0.8288 0.023 Uiso 1 1 calc R
C27 C 0.89291(12) 0.29168(12) 0.94152(10) 0.0182(3) Uani 1 1 d .
C28 C 0.60126(12) 0.58047(12) 0.70439(10) 0.0172(3) Uani 1 1 d .
H28 H 0.6462 0.6093 0.6512 0.021 Uiso 1 1 calc R
C29 C 0.52645(14) 0.68256(12) 0.73151(10) 0.0218(3) Uani 1 1 d .
H29A H 0.4737 0.7482 0.6729 0.033 Uiso 1 1 calc GR
H29B H 0.5836 0.7029 0.7588 0.033 Uiso 1 1 calc GR
H29C H 0.4753 0.6605 0.7798 0.033 Uiso 1 1 calc GR
C30 C 0.26980(13) 0.33462(13) 0.76232(10) 0.0223(3) Uani 1 1 d .
H30A H 0.2693 0.3712 0.8064 0.033 Uiso 1 1 calc GR
H30B H 0.2564 0.2655 0.7970 0.033 Uiso 1 1 calc GR
H30C H 0.2040 0.3873 0.7063 0.033 Uiso 1 1 calc GR
C31 C 0.45989(13) 0.14014(13) 1.11455(10) 0.0217(3) Uani 1 1 d .
H31A H 0.4615 0.1170 1.1849 0.032 Uiso 1 1 calc GR
H31B H 0.3976 0.1241 1.0884 0.032 Uiso 1 1 calc GR
H31C H 0.4395 0.2219 1.0828 0.032 Uiso 1 1 calc GR
C32 C 0.68502(13) 0.44509(12) 1.09363(10) 0.0204(3) Uani 1 1 d .
H32A H 0.6930 0.5170 1.0588 0.031 Uiso 1 1 calc GR
H32B H 0.6916 0.4270 1.1635 0.031 Uiso 1 1 calc GR
H32C H 0.6048 0.4525 1.0696 0.031 Uiso 1 1 calc GR

loop_
_atom_site_aniso_label
_atom_site_aniso_U_11
_atom_site_aniso_U_22
_atom_site_aniso_U_33
_atom_site_aniso_U_23
_atom_site_aniso_U_13
_atom_site_aniso_U_12
O1A 0.0229(5) 0.0286(6) 0.0235(5) -0.0143(4) -0.0027(4) -0.0078(4)
O1B 0.0297(5) 0.0246(6) 0.0139(5) -0.0047(4) 0.0010(4) -0.0014(4)
O1S 0.0299(6) 0.0335(6) 0.0250(5) -0.0092(5) 0.0051(4) -0.0150(5)
O4 0.0239(5) 0.0235(5) 0.0143(4) -0.0052(4) -0.0025(4) -0.0106(4)
O6 0.0274(5) 0.0179(5) 0.0134(4) -0.0017(4) -0.0010(4) -0.0091(4)
O11 0.0255(5) 0.0232(5) 0.0131(5) -0.0059(4) -0.0007(4) 0.0013(4)
O13 0.0239(5) 0.0236(5) 0.0132(5) -0.0066(4) 0.0011(4) -0.0016(4)
O18 0.0216(5) 0.0235(5) 0.0208(5) -0.0058(4) -0.0054(4) -0.0091(4)
O20 0.0260(5) 0.0162(5) 0.0209(5) -0.0029(4) -0.0037(4) -0.0074(4)
O25 0.0227(5) 0.0217(5) 0.0132(5) -0.0069(4) 0.0007(4) -0.0021(4)
O27 0.0191(5) 0.0248(5) 0.0141(5) -0.0073(4) -0.0002(4) 0.0001(4)
N1A 0.0162(5) 0.0215(6) 0.0200(6) -0.0101(5) 0.0006(4) -0.0035(5)
N1B 0.0210(6) 0.0193(6) 0.0172(6) -0.0074(5) 0.0006(5) -0.0021(5)
C1 0.0158(6) 0.0164(7) 0.0155(6) -0.0068(5) 0.0019(5) -0.0045(5)
C1A 0.0263(7) 0.0226(7) 0.0201(7) -0.0080(6) 0.0039(6) -0.0099(6)
C1B 0.0253(7) 0.0228(7) 0.0250(7) -0.0122(6) -0.0009(6) -0.0075(6)
C1S 0.0329(9) 0.0367(10) 0.0322(9) -0.0064(7) 0.0093(7) -0.0136(8)
C2 0.0178(6) 0.0168(7) 0.0121(6) -0.0052(5) 0.0006(5) -0.0041(5)
C2A 0.0249(7) 0.0254(8) 0.0186(7) -0.0099(6) 0.0023(6) -0.0076(6)
C2B 0.0270(7) 0.0238(8) 0.0268(8) -0.0107(6) 0.0051(6) -0.0106(6)
C3 0.0169(6) 0.0162(7) 0.0154(6) -0.0070(5) 0.0022(5) -0.0039(5)
C3A 0.0185(7) 0.0247(8) 0.0273(7) -0.0136(6) 0.0041(6) -0.0062(6)
C3B 0.0243(7) 0.0232(7) 0.0228(7) -0.0119(6) 0.0047(6) -0.0040(6)
C4 0.0167(6) 0.0198(7) 0.0167(6) -0.0091(6) 0.0019(5) -0.0059(5)
C4A 0.0287(8) 0.0264(8) 0.0281(8) -0.0097(7) 0.0060(6) -0.0135(7)
C4B 0.0293(8) 0.0321(8) 0.0249(7) -0.0163(7) 0.0018(6) -0.0117(7)
C5 0.0175(6) 0.0190(7) 0.0128(6) -0.0046(5) -0.0008(5) -0.0034(5)
C5A 0.0256(7) 0.0256(8) 0.0198(7) -0.0066(6) 0.0033(6) -0.0079(6)
C5B 0.0237(7) 0.0275(8) 0.0262(7) -0.0123(6) 0.0033(6) -0.0107(6)
C6 0.0180(6) 0.0156(6) 0.0161(6) -0.0061(5) 0.0042(5) -0.0050(5)
C6A 0.0336(8) 0.0373(9) 0.0363(9) -0.0203(8) 0.0050(7) -0.0185(7)
C6B 0.0421(9) 0.0378(9) 0.0234(8) -0.0141(7) 0.0080(7) -0.0130(8)
C7 0.0193(7) 0.0179(7) 0.0155(6) -0.0069(5) 0.0000(5) -0.0069(5)
C8 0.0204(7) 0.0141(6) 0.0171(6) -0.0058(5) 0.0004(5) -0.0081(5)
C9 0.0177(6) 0.0161(6) 0.0189(7) -0.0079(5) 0.0026(5) -0.0077(5)
C10 0.0204(7) 0.0163(7) 0.0152(6) -0.0065(5) 0.0016(5) -0.0093(5)
C11 0.0200(7) 0.0148(6) 0.0161(6) -0.0045(5) -0.0019(5) -0.0038(5)
C12 0.0210(7) 0.0181(7) 0.0180(7) -0.0084(6) 0.0020(5) -0.0039(6)
C13 0.0235(7) 0.0177(7) 0.0138(6) -0.0064(5) 0.0016(5) -0.0089(6)
C14 0.0201(7) 0.0166(7) 0.0146(6) -0.0056(5) 0.0018(5) -0.0079(5)
C15 0.0185(6) 0.0198(7) 0.0126(6) -0.0073(5) 0.0035(5) -0.0078(5)
C16 0.0165(6) 0.0187(7) 0.0132(6) -0.0072(5) 0.0023(5) -0.0055(5)
C17 0.0181(6) 0.0187(7) 0.0122(6) -0.0075(5) 0.0034(5) -0.0064(5)
C18 0.0176(6) 0.0222(7) 0.0161(6) -0.0094(6) 0.0026(5) -0.0082(6)
C19 0.0188(7) 0.0190(7) 0.0149(6) -0.0041(5) -0.0012(5) -0.0045(6)
C20 0.0225(7) 0.0172(7) 0.0150(6) -0.0064(5) 0.0045(5) -0.0084(6)
C21 0.0167(6) 0.0193(7) 0.0147(6) -0.0069(5) 0.0006(5) -0.0073(5)
C22 0.0180(6) 0.0187(7) 0.0148(6) -0.0071(5) 0.0028(5) -0.0098(5)
C23 0.0167(6) 0.0159(6) 0.0176(6) -0.0075(5) 0.0034(5) -0.0074(5)
C24 0.0181(6) 0.0169(7) 0.0153(6) -0.0054(5) 0.0011(5) -0.0091(5)
C25 0.0215(7) 0.0199(7) 0.0128(6) -0.0061(5) 0.0023(5) -0.0099(6)
C26 0.0181(6) 0.0197(7) 0.0180(7) -0.0080(6) 0.0035(5) -0.0051(6)
C27 0.0169(6) 0.0185(7) 0.0152(6) -0.0037(5) -0.0012(5) -0.0065(5)
C28 0.0198(6) 0.0166(7) 0.0141(6) -0.0052(5) 0.0022(5) -0.0076(6)
C29 0.0268(7) 0.0168(7) 0.0173(6) -0.0050(6) -0.0001(5) -0.0065(6)
C30 0.0188(7) 0.0223(7) 0.0205(7) -0.0045(6) -0.0010(5) -0.0075(6)
C31 0.0214(7) 0.0280(8) 0.0183(7) -0.0105(6) 0.0043(5) -0.0119(6)
C32 0.0254(7) 0.0195(7) 0.0168(6) -0.0086(6) 0.0050(5) -0.0088(6)

loop_
_atom_type_symbol
_atom_type_description
_atom_type_scat_dispersion_real
_atom_type_scat_dispersion_imag
_atom_type_scat_source
C C 0.0181 0.0091 'International Tables Vol C Tables 4.2.6.8 and 6.1.1.4'
H H 0.0000 0.0000 'International Tables Vol C Tables 4.2.6.8 and 6.1.1.4'
N N 0.0311 0.0180 'International Tables Vol C Tables 4.2.6.8 and 6.1.1.4'
O O 0.0492 0.0322 'International Tables Vol C Tables 4.2.6.8 and 6.1.1.4'

loop_
_exptl_crystal_face_index_h
_exptl_crystal_face_index_k
_exptl_crystal_face_index_l
_exptl_crystal_face_perp_dist
-3 6 6 0.0338
3 -6 -5 0.0339
3 7 -2 0.0686
-4 -7 3 0.0964
-7 -4 -4 0.0632
-1 0 9 0.0574
7 4 4 0.0481
6 4 -4 0.0609
0 0 -9 0.1021

loop_
_geom_angle_atom_site_label_1
_geom_angle_atom_site_label_2
_geom_angle_atom_site_label_3
_geom_angle
C1S O1S H1S 108.9(16)
C4 O4 H4 109.5
C6 O6 H6 109.5
C11 O11 H11 109.5
C13 O13 H13 109.5
C18 O18 H18 109.5
C20 O20 H20 110.1(14)
C25 O25 H25 109.5
C27 O27 H27 109.5
O1A N1A C1A 119.28(12)
O1A N1A C5A 120.06(11)
C1A N1A C5A 120.66(12)
O1B N1B C1B 119.91(12)
O1B N1B C5B 118.96(12)
C1B N1B C5B 121.12(12)
C2 C1 C6 117.24(12)
C2 C1 C28 123.33(12)
C6 C1 C28 119.41(12)
N1A C1A H1A 119.7
N1A C1A C2A 120.59(13)
C2A C1A H1A 119.7
N1B C1B H1B 120.0
N1B C1B C2B 119.96(13)
C2B C1B H1B 120.0
O1S C1S H1SA 109.5
O1S C1S H1SB 109.5
O1S C1S H1SC 109.5
H1SA C1S H1SB 109.5
H1SA C1S H1SC 109.5
H1SB C1S H1SC 109.5
C1 C2 H2 118.4
C3 C2 C1 123.20(12)
C3 C2 H2 118.4
C1A C2A H2A 119.7
C1A C2A C3A 120.68(13)
C3A C2A H2A 119.7
C1B C2B H2B 119.5
C1B C2B C3B 121.06(14)
C3B C2B H2B 119.5
C2 C3 C4 117.49(12)
C2 C3 C7 122.74(12)
C4 C3 C7 119.77(12)
C2A C3A C4A 116.92(14)
C2A C3A C6A 121.20(14)
C4A C3A C6A 121.88(14)
C2B C3B C6B 121.29(14)
C4B C3B C2B 116.91(14)
C4B C3B C6B 121.79(14)
O4 C4 C3 118.35(12)
O4 C4 C5 120.50(12)
C5 C4 C3 121.15(12)
C3A C4A H4A 119.4
C5A C4A C3A 121.28(14)
C5A C4A H4A 119.4
C3B C4B H4B 119.5
C5B C4B C3B 120.94(14)
C5B C4B H4B 119.5
C4 C5 H5 120.2
C6 C5 C4 119.66(12)
C6 C5 H5 120.2
N1A C5A C4A 119.86(13)
N1A C5A H5A 120.1
C4A C5A H5A 120.1
N1B C5B C4B 119.97(14)
N1B C5B H5B 120.0
C4B C5B H5B 120.0
O6 C6 C1 117.63(12)
O6 C6 C5 121.10(12)
C5 C6 C1 121.27(12)
C3A C6A H6AA 109.5
C3A C6A H6AB 109.5
C3A C6A H6AC 109.5
H6AA C6A H6AB 109.5
H6AA C6A H6AC 109.5
H6AB C6A H6AC 109.5
C3B C6B H6BA 109.5
C3B C6B H6BB 109.5
C3B C6B H6BC 109.5
H6BA C6B H6BB 109.5
H6BA C6B H6BC 109.5
H6BB C6B H6BC 109.5
C3 C7 H7 106.8
C3 C7 C30 109.13(11)
C8 C7 C3 113.78(11)
C8 C7 H7 106.8
C8 C7 C30 113.12(11)
C30 C7 H7 106.8
C9 C8 C7 122.53(12)
C9 C8 C13 116.88(12)
C13 C8 C7 120.58(12)
C8 C9 H9 118.1
C8 C9 C10 123.84(13)
C10 C9 H9 118.1
C9 C10 C11 116.83(12)
C9 C10 C14 123.22(12)
C11 C10 C14 119.93(12)
O11 C11 C10 122.36(12)
O11 C11 C12 116.33(12)
C12 C11 C10 121.30(12)
C11 C12 H12 120.1
C13 C12 C11 119.84(13)
C13 C12 H12 120.1
O13 C13 C8 118.48(12)
O13 C13 C12 120.32(12)
C12 C13 C8 121.18(12)
C10 C14 H14 107.2
C10 C14 C15 109.62(10)
C10 C14 C31 114.27(11)
C15 C14 H14 107.2
C15 C14 C31 110.93(11)
C31 C14 H14 107.2
C16 C15 C14 121.59(12)
C20 C15 C14 121.21(12)
C20 C15 C16 117.01(12)
C15 C16 H16 118.3
C17 C16 C15 123.41(12)
C17 C16 H16 118.3
C16 C17 C18 117.25(12)
C16 C17 C21 120.98(12)
C18 C17 C21 121.33(12)
O18 C18 C17 118.40(12)
O18 C18 C19 120.49(12)
C19 C18 C17 121.06(12)
C18 C19 H19 120.2
C18 C19 C20 119.62(13)
C20 C19 H19 120.2
O20 C20 C15 117.32(12)
O20 C20 C19 121.22(12)
C19 C20 C15 121.41(13)
C17 C21 H21 107.2
C17 C21 C22 108.60(10)
C17 C21 C32 112.25(11)
C22 C21 H21 107.2
C22 C21 C32 114.07(11)
C32 C21 H21 107.2
C23 C22 C21 124.09(12)
C23 C22 C27 117.22(12)
C27 C22 C21 118.64(12)
C22 C23 H23 118.2
C22 C23 C24 123.58(12)
C24 C23 H23 118.2
C23 C24 C28 123.30(12)
C25 C24 C23 116.89(12)
C25 C24 C28 119.81(11)
O25 C25 C24 118.07(12)
O25 C25 C26 120.47(12)
C26 C25 C24 121.45(12)
C25 C26 H26 120.1
C27 C26 C25 119.82(13)
C27 C26 H26 120.1
O27 C27 C22 117.45(12)
O27 C27 C26 121.57(12)
C26 C27 C22 120.98(12)
C1 C28 H28 106.3
C1 C28 C29 110.78(11)
C24 C28 C1 113.31(11)
C24 C28 H28 106.3
C24 C28 C29 113.28(11)
C29 C28 H28 106.3
C28 C29 H29A 109.5
C28 C29 H29B 109.5
C28 C29 H29C 109.5
H29A C29 H29B 109.5
H29A C29 H29C 109.5
H29B C29 H29C 109.5
C7 C30 H30A 109.5
C7 C30 H30B 109.5
C7 C30 H30C 109.5
H30A C30 H30B 109.5
H30A C30 H30C 109.5
H30B C30 H30C 109.5
C14 C31 H31A 109.5
C14 C31 H31B 109.5
C14 C31 H31C 109.5
H31A C31 H31B 109.5
H31A C31 H31C 109.5
H31B C31 H31C 109.5
C21 C32 H32A 109.5
C21 C32 H32B 109.5
C21 C32 H32C 109.5
H32A C32 H32B 109.5
H32A C32 H32C 109.5
H32B C32 H32C 109.5

loop_
_geom_bond_atom_site_label_1
_geom_bond_atom_site_label_2
_geom_bond_distance
O1A N1A 1.3417(15)
O1B N1B 1.3437(15)
O1S H1S 0.86(3)
O1S C1S 1.413(2)
O4 H4 0.8200
O4 C4 1.3800(16)
O6 H6 0.8200
O6 C6 1.3722(16)
O11 H11 0.8200
O11 C11 1.3811(16)
O13 H13 0.8200
O13 C13 1.3758(16)
O18 H18 0.8200
O18 C18 1.3697(16)
O20 H20 0.86(2)
O20 C20 1.3806(17)
O25 H25 0.8200
O25 C25 1.3762(16)
O27 H27 0.8200
O27 C27 1.3668(16)
N1A C1A 1.3469(19)
N1A C5A 1.350(2)
N1B C1B 1.344(2)
N1B C5B 1.3464(19)
C1 C2 1.3941(19)
C1 C6 1.4004(19)
C1 C28 1.5245(18)
C1A H1A 0.9300
C1A C2A 1.377(2)
C1B H1B 0.9300
C1B C2B 1.374(2)
C1S H1SA 0.9600
C1S H1SB 0.9600
C1S H1SC 0.9600
C2 H2 0.9300
C2 C3 1.3930(19)
C2A H2A 0.9300
C2A C3A 1.389(2)
C2B H2B 0.9300
C2B C3B 1.391(2)
C3 C4 1.3966(19)
C3 C7 1.5240(18)
C3A C4A 1.392(2)
C3A C6A 1.503(2)
C3B C4B 1.388(2)
C3B C6B 1.499(2)
C4 C5 1.3901(19)
C4A H4A 0.9300
C4A C5A 1.376(2)
C4B H4B 0.9300
C4B C5B 1.377(2)
C5 H5 0.9300
C5 C6 1.3872(19)
C5A H5A 0.9300
C5B H5B 0.9300
C6A H6AA 0.9600
C6A H6AB 0.9600
C6A H6AC 0.9600
C6B H6BA 0.9600
C6B H6BB 0.9600
C6B H6BC 0.9600
C7 H7 0.9800
C7 C8 1.5174(18)
C7 C30 1.5391(19)
C8 C9 1.3940(19)
C8 C13 1.398(2)
C9 H9 0.9300
C9 C10 1.3946(19)
C10 C11 1.3951(19)
C10 C14 1.5240(17)
C11 C12 1.3887(19)
C12 H12 0.9300
C12 C13 1.3874(19)
C14 H14 0.9800
C14 C15 1.5274(18)
C14 C31 1.5278(19)
C15 C16 1.3968(19)
C15 C20 1.3922(19)
C16 H16 0.9300
C16 C17 1.3912(19)
C17 C18 1.4006(19)
C17 C21 1.5227(18)
C18 C19 1.386(2)
C19 H19 0.9300
C19 C20 1.392(2)
C21 H21 0.9800
C21 C22 1.5301(17)
C21 C32 1.5329(19)
C22 C23 1.3901(19)
C22 C27 1.403(2)
C23 H23 0.9300
C23 C24 1.4010(18)
C24 C25 1.393(2)
C24 C28 1.5176(18)
C25 C26 1.391(2)
C26 H26 0.9300
C26 C27 1.3874(19)
C28 H28 0.9800
C28 C29 1.5340(19)
C29 H29A 0.9600
C29 H29B 0.9600
C29 H29C 0.9600
C30 H30A 0.9600
C30 H30B 0.9600
C30 H30C 0.9600
C31 H31A 0.9600
C31 H31B 0.9600
C31 H31C 0.9600
C32 H32A 0.9600
C32 H32B 0.9600
C32 H32C 0.9600

loop_
_exptl_oxdiff_crystal_face_indexfrac_h
_exptl_oxdiff_crystal_face_indexfrac_k
_exptl_oxdiff_crystal_face_indexfrac_l
_exptl_oxdiff_crystal_face_x
_exptl_oxdiff_crystal_face_y
_exptl_oxdiff_crystal_face_z
-3.0000 6.0000 6.0000 0.8362 -0.4243 0.4077
3.0000 -6.0000 -5.0000 -0.8730 0.3535 -0.3255
3.0000 7.0000 -2.0000 0.5858 -0.2587 -0.7198
-4.0000 -7.0000 3.0000 -0.5116 0.2495 0.8721
-7.0000 -4.0000 -4.0000 0.4406 0.8371 0.3580
-1.0000 0.0000 9.0000 -0.2201 -0.5750 0.8106
7.0000 4.0000 4.0000 -0.4406 -0.8371 -0.3580
6.0000 4.0000 -4.0000 -0.0355 -0.2096 -0.9464
0.0000 -0.0000 -9.0000 0.3310 0.6366 -0.7406
